data_4067030
loop_
_publ_author_name
'Kingsley, Nicholas B.'
'Kirschbaum, Kristin'
'Mason, Mark R.'

_publ_section_title
;
 Confirmation of BridgingN-Indolides in 3-Methylindole and Di- and
 Tri(3-methylindolyl)methane Complexes of Dimethyl-, Diethyl-, and
 Diisobutylaluminum
;
_journal_issue 22
_journal_name_full Organometallics
_journal_page_first 5927
_journal_paper_doi 10.1021/om100781k
_journal_volume 29
_journal_year 2010
_chemical_formula_moiety 'C34 H40 Al3 N3, C4.2 H4.8'
_chemical_formula_sum 'C38.2 H44.8 Al3 N3'
_chemical_formula_weight 626.91
_chemical_name_systematic
; 
 ? 
;
_space_group_IT_number 2
_symmetry_cell_setting triclinic
_symmetry_space_group_name_Hall '-P 1'
_symmetry_space_group_name_H-M 'P -1'
_atom_sites_solution_hydrogens geom
_atom_sites_solution_primary direct
_atom_sites_solution_secondary difmap
_audit_creation_method SHELXL-97
_cell_angle_alpha 77.768(3)
_cell_angle_beta 86.788(2)
_cell_angle_gamma 88.308(3)
_cell_formula_units_Z 2
_cell_length_a 10.2695(12)
_cell_length_b 12.3448(14)
_cell_length_c 15.0435(18)
_cell_measurement_reflns_used 984
_cell_measurement_temperature 140
_cell_measurement_theta_max 33.19
_cell_measurement_theta_min 2.85
_cell_volume 1860.6(4)
_computing_cell_refinement 'Saintplus 6.22 '
_computing_data_collection 'Smart 5.630 '
_computing_data_reduction 'Saintplus 6.22'
_computing_structure_refinement 'SHELXL-97 (Sheldrick, 1997)'
_computing_structure_solution 'SHELXS-97 (Sheldrick, 1990)'
_diffrn_ambient_temperature 140
_diffrn_measured_fraction_theta_full 0.993
_diffrn_measured_fraction_theta_max 0.993
_diffrn_measurement_device_type 'Bruker platform with Smart6000 CCD'
_diffrn_measurement_method 'omega scans'
_diffrn_radiation_monochromator graphite
_diffrn_radiation_source 'sealed tube'
_diffrn_radiation_type MoK\a
_diffrn_radiation_wavelength 0.71073
_diffrn_reflns_av_R_equivalents 0.0171
_diffrn_reflns_av_sigmaI/netI 0.0235
_diffrn_reflns_limit_h_max 12
_diffrn_reflns_limit_h_min -12
_diffrn_reflns_limit_k_max 14
_diffrn_reflns_limit_k_min -15
_diffrn_reflns_limit_l_max 18
_diffrn_reflns_limit_l_min -17
_diffrn_reflns_number 13288
_diffrn_reflns_theta_full 26.00
_diffrn_reflns_theta_max 26.00
_diffrn_reflns_theta_min 1.69
_exptl_absorpt_coefficient_mu 0.130
_exptl_absorpt_correction_T_max 1.000
_exptl_absorpt_correction_T_min 0.861
_exptl_absorpt_correction_type multi-scan
_exptl_absorpt_process_details 'sadabs (Sheldrick, 1997)'
_exptl_crystal_colour colorless
_exptl_crystal_density_diffrn 1.119
_exptl_crystal_density_method 'not measured'
_exptl_crystal_description 'rectangular brick'
_exptl_crystal_F_000 668
_exptl_crystal_size_max .40
_exptl_crystal_size_mid .35
_exptl_crystal_size_min .30
_refine_diff_density_max 1.023
_refine_diff_density_min -0.342
_refine_diff_density_rms 0.090
_refine_ls_extinction_method none
_refine_ls_goodness_of_fit_ref 1.045
_refine_ls_hydrogen_treatment constr
_refine_ls_matrix_type full
_refine_ls_number_parameters 387
_refine_ls_number_reflns 7270
_refine_ls_number_restraints 0
_refine_ls_restrained_S_all 1.045
_refine_ls_R_factor_all 0.0571
_refine_ls_R_factor_gt 0.0548
_refine_ls_shift/su_max 0.000
_refine_ls_shift/su_mean 0.000
_refine_ls_structure_factor_coef Fsqd
_refine_ls_weighting_details 'calc w=1/[\s^2^(Fo^2^)+(0.1062P)^2^+1.4420P] where P=(Fo^2^+2Fc^2^)/3'
_refine_ls_weighting_scheme calc
_refine_ls_wR_factor_gt 0.1700
_refine_ls_wR_factor_ref 0.1733
_reflns_number_gt 6868
_reflns_number_total 7270
_reflns_threshold_expression >2sigma(I)
_cod_data_source_file om100781k_si_002.cif
_cod_data_source_block 5a
_cod_depositor_comments
;
The following automatic conversions were performed:

'_symmetry_cell_setting' value 'Triclinic' changed to 'triclinic'
according to /home/saulius/struct/CIF-dictionaries/cif_core.dic
dictionary named 'cif_core.dic' version 2.4.1 from 2010-06-29.

Automatic conversion script
Id: cif_fix_values 1715 2011-07-08 13:25:40Z adriana 
;
_cod_database_code 4067030

loop_
_symmetry_equiv_pos_as_xyz
'x, y, z'
'-x, -y, -z'

loop_
_atom_site_label
_atom_site_type_symbol
_atom_site_fract_x
_atom_site_fract_y
_atom_site_fract_z
_atom_site_U_iso_or_equiv
_atom_site_adp_type
_atom_site_occupancy
_atom_site_symmetry_multiplicity
_atom_site_calc_flag
_atom_site_refinement_flags
_atom_site_disorder_assembly
_atom_site_disorder_group
Al1 Al 0.37533(5) 0.98079(5) 0.17363(4) 0.02463(17) Uani 1 1 d . . .
Al2 Al 0.34285(6) 0.88702(5) 0.40971(4) 0.02775(17) Uani 1 1 d . . .
Al3 Al 0.29578(6) 0.70930(5) 0.26463(4) 0.02716(17) Uani 1 1 d . . .
N1 N 0.30846(15) 0.99940(13) 0.29736(11) 0.0250(3) Uani 1 1 d . . .
N2 N 0.23958(15) 0.77068(14) 0.37328(11) 0.0255(3) Uani 1 1 d . . .
N3 N 0.26470(15) 0.85079(13) 0.17543(11) 0.0241(3) Uani 1 1 d . . .
C1 C 0.09229(17) 0.91422(15) 0.28100(13) 0.0236(4) Uani 1 1 d . . .
H1A H -0.0004 0.9357 0.2804 0.028 Uiso 1 1 calc R . .
C2 C 0.5621(2) 0.94615(19) 0.16897(16) 0.0342(5) Uani 1 1 d . . .
H2A H 0.5897 0.9382 0.1086 0.051 Uiso 1 1 calc R . .
H2B H 0.5793 0.8782 0.2115 0.051 Uiso 1 1 calc R . .
H2C H 0.6092 1.0051 0.1845 0.051 Uiso 1 1 calc R . .
C3 C 0.3051(2) 1.10521(18) 0.08566(15) 0.0328(5) Uani 1 1 d . . .
H3A H 0.3350 1.0994 0.0252 0.049 Uiso 1 1 calc R . .
H3B H 0.3341 1.1735 0.0980 0.049 Uiso 1 1 calc R . .
H3C H 0.2115 1.1039 0.0905 0.049 Uiso 1 1 calc R . .
C4 C 0.2438(2) 0.9313(2) 0.51127(16) 0.0389(5) Uani 1 1 d . . .
H4A H 0.2899 0.9877 0.5311 0.058 Uiso 1 1 calc R . .
H4B H 0.2332 0.8682 0.5607 0.058 Uiso 1 1 calc R . .
H4C H 0.1597 0.9598 0.4920 0.058 Uiso 1 1 calc R . .
C5 C 0.5275(2) 0.8474(2) 0.42210(18) 0.0426(6) Uani 1 1 d . . .
H5A H 0.5718 0.9064 0.4396 0.064 Uiso 1 1 calc R . .
H5B H 0.5651 0.8356 0.3650 0.064 Uiso 1 1 calc R . .
H5C H 0.5363 0.7807 0.4678 0.064 Uiso 1 1 calc R . .
C6 C 0.4777(2) 0.6584(2) 0.2666(2) 0.0446(6) Uani 1 1 d . . .
H6A H 0.4855 0.5902 0.3109 0.067 Uiso 1 1 calc R . .
H6B H 0.5309 0.7134 0.2825 0.067 Uiso 1 1 calc R . .
H6C H 0.5063 0.6464 0.2076 0.067 Uiso 1 1 calc R . .
C7 C 0.1650(2) 0.60411(18) 0.25017(17) 0.0375(5) Uani 1 1 d . . .
H7A H 0.1783 0.5353 0.2926 0.056 Uiso 1 1 calc R . .
H7B H 0.1726 0.5917 0.1892 0.056 Uiso 1 1 calc R . .
H7C H 0.0795 0.6335 0.2616 0.056 Uiso 1 1 calc R . .
C10 C 0.16833(18) 1.01346(16) 0.29171(13) 0.0242(4) Uani 1 1 d . . .
C11 C 0.1271(2) 1.11752(17) 0.29454(14) 0.0286(4) Uani 1 1 d . . .
C12 C 0.2419(2) 1.17902(17) 0.30342(14) 0.0316(4) Uani 1 1 d . . .
C13 C 0.2601(3) 1.2896(2) 0.30802(18) 0.0440(6) Uani 1 1 d . . .
H13A H 0.1896 1.3390 0.3061 0.053 Uiso 1 1 calc R . .
C14 C 0.3853(3) 1.3236(2) 0.3154(2) 0.0520(7) Uani 1 1 d . . .
H14A H 0.3989 1.3969 0.3183 0.062 Uiso 1 1 calc R . .
C15 C 0.4913(3) 1.2505(2) 0.31864(19) 0.0480(6) Uani 1 1 d . . .
H15A H 0.5742 1.2756 0.3245 0.058 Uiso 1 1 calc R . .
C16 C 0.4758(2) 1.1407(2) 0.31333(16) 0.0373(5) Uani 1 1 d . . .
H16A H 0.5468 1.0920 0.3147 0.045 Uiso 1 1 calc R . .
C17 C 0.3497(2) 1.10687(17) 0.30583(13) 0.0292(4) Uani 1 1 d . . .
C18 C -0.0076(2) 1.16638(19) 0.28683(18) 0.0397(5) Uani 1 1 d . . .
H18A H -0.0676 1.1102 0.2813 0.060 Uiso 1 1 calc R . .
H18B H -0.0099 1.2256 0.2340 0.060 Uiso 1 1 calc R . .
H18C H -0.0319 1.1948 0.3402 0.060 Uiso 1 1 calc R . .
C20 C 0.10877(18) 0.81636(16) 0.35952(13) 0.0241(4) Uani 1 1 d . . .
C21 C 0.01964(19) 0.76189(16) 0.42095(14) 0.0271(4) Uani 1 1 d . . .
C22 C 0.0900(2) 0.67530(17) 0.48083(14) 0.0292(4) Uani 1 1 d . . .
C23 C 0.0496(2) 0.59421(19) 0.55666(16) 0.0384(5) Uani 1 1 d . . .
H23A H -0.0377 0.5888 0.5768 0.046 Uiso 1 1 calc R . .
C24 C 0.1426(3) 0.5224(2) 0.60076(18) 0.0476(6) Uani 1 1 d . . .
H24A H 0.1174 0.4684 0.6514 0.057 Uiso 1 1 calc R . .
C25 C 0.2741(3) 0.5298(2) 0.57046(18) 0.0487(6) Uani 1 1 d . . .
H25A H 0.3349 0.4805 0.6014 0.058 Uiso 1 1 calc R . .
C26 C 0.3154(2) 0.6088(2) 0.49544(17) 0.0390(5) Uani 1 1 d . . .
H26A H 0.4026 0.6134 0.4750 0.047 Uiso 1 1 calc R . .
C27 C 0.2213(2) 0.68154(17) 0.45159(14) 0.0291(4) Uani 1 1 d . . .
C28 C -0.1241(2) 0.7836(2) 0.42892(18) 0.0393(5) Uani 1 1 d . . .
H28A H -0.1477 0.8453 0.3817 0.059 Uiso 1 1 calc R . .
H28B H -0.1470 0.8004 0.4873 0.059 Uiso 1 1 calc R . .
H28C H -0.1698 0.7191 0.4228 0.059 Uiso 1 1 calc R . .
C30 C 0.12952(18) 0.88074(15) 0.19166(13) 0.0236(4) Uani 1 1 d . . .
C31 C 0.0543(2) 0.87000(16) 0.12337(14) 0.0284(4) Uani 1 1 d . . .
C32 C 0.1399(2) 0.83338(17) 0.05539(15) 0.0306(4) Uani 1 1 d . . .
C33 C 0.1177(3) 0.8075(2) -0.02877(17) 0.0426(6) Uani 1 1 d . . .
H33A H 0.0345 0.8131 -0.0508 0.051 Uiso 1 1 calc R . .
C34 C 0.2233(3) 0.7734(2) -0.07820(17) 0.0477(6) Uani 1 1 d . . .
H34A H 0.2102 0.7557 -0.1341 0.057 Uiso 1 1 calc R . .
C35 C 0.3482(3) 0.7651(2) -0.04600(17) 0.0426(6) Uani 1 1 d . . .
H35A H 0.4172 0.7427 -0.0811 0.051 Uiso 1 1 calc R . .
C36 C 0.3719(2) 0.78943(18) 0.03722(16) 0.0340(5) Uani 1 1 d . . .
H36A H 0.4554 0.7835 0.0589 0.041 Uiso 1 1 calc R . .
C37 C 0.2661(2) 0.82313(16) 0.08700(14) 0.0272(4) Uani 1 1 d . . .
C38 C -0.0900(2) 0.8880(2) 0.11759(18) 0.0414(5) Uani 1 1 d . . .
H38A H -0.1248 0.9123 0.1708 0.062 Uiso 1 1 calc R . .
H38B H -0.1299 0.8197 0.1140 0.062 Uiso 1 1 calc R . .
H38C H -0.1078 0.9433 0.0642 0.062 Uiso 1 1 calc R . .
C50 C -0.2131(10) 0.5890(11) -0.0435(7) 0.118(6) Uiso 0.30 1 d PG A 1
C51 C -0.1521(8) 0.5785(10) 0.0382(8) 0.100(5) Uiso 0.30 1 d PG A 1
C55 C -0.2189(10) 0.5339(10) 0.1201(7) 0.098(5) Uiso 0.30 1 d PG A 1
C52 C -0.3467(10) 0.4998(10) 0.1204(5) 0.089(4) Uiso 0.30 1 d PG A 1
C53 C -0.4078(8) 0.5103(8) 0.0387(6) 0.093(4) Uiso 0.30 1 d PG . 1
C54 C -0.3410(10) 0.5549(10) -0.0432(5) 0.095(4) Uiso 0.30 1 d PG . 1
C56 C -0.5472(9) 0.4796(14) 0.0313(10) 0.128(7) Uiso 0.30 1 d PG . 1
C60 C -0.0978(8) 0.5541(10) 0.0595(8) 0.104(5) Uiso 0.30 1 d PG B 3
C61 C -0.1547(10) 0.5127(11) 0.1456(7) 0.103(5) Uiso 0.30 1 d PG B 3
C62 C -0.2878(10) 0.4929(10) 0.1562(6) 0.100(5) Uiso 0.30 1 d PG B 3
C63 C -0.3640(8) 0.5145(8) 0.0807(7) 0.109(5) Uiso 0.30 1 d PG B 3
C64 C -0.3071(10) 0.5559(11) -0.0054(6) 0.126(7) Uiso 0.30 1 d PG B 3
C65 C -0.1740(11) 0.5757(12) -0.0159(7) 0.096(5) Uiso 0.30 1 d PG B 3
C66 C -0.5207(9) 0.4795(14) 0.0745(12) 0.120(6) Uiso 0.30 1 d PG B 3

loop_
_atom_site_aniso_label
_atom_site_aniso_U_11
_atom_site_aniso_U_22
_atom_site_aniso_U_33
_atom_site_aniso_U_23
_atom_site_aniso_U_13
_atom_site_aniso_U_12
Al1 0.0203(3) 0.0256(3) 0.0269(3) -0.0029(2) -0.0008(2) -0.0019(2)
Al2 0.0236(3) 0.0307(3) 0.0276(3) -0.0017(2) -0.0052(2) -0.0039(2)
Al3 0.0234(3) 0.0224(3) 0.0337(3) -0.0019(2) -0.0015(2) 0.0027(2)
N1 0.0224(8) 0.0244(8) 0.0278(8) -0.0042(6) -0.0029(6) -0.0032(6)
N2 0.0202(8) 0.0247(8) 0.0291(8) 0.0008(7) -0.0041(6) 0.0000(6)
N3 0.0205(8) 0.0247(8) 0.0270(8) -0.0052(6) -0.0016(6) 0.0005(6)
C1 0.0184(8) 0.0228(9) 0.0284(10) -0.0029(7) -0.0016(7) 0.0016(7)
C2 0.0236(10) 0.0378(12) 0.0400(12) -0.0063(9) 0.0019(8) -0.0025(8)
C3 0.0329(11) 0.0339(11) 0.0290(10) -0.0006(8) -0.0017(8) -0.0022(9)
C4 0.0411(12) 0.0446(13) 0.0323(11) -0.0095(10) -0.0028(9) -0.0084(10)
C5 0.0269(11) 0.0531(15) 0.0441(13) 0.0012(11) -0.0110(9) -0.0048(10)
C6 0.0304(11) 0.0358(12) 0.0621(16) -0.0003(11) -0.0004(11) 0.0110(9)
C7 0.0417(12) 0.0254(10) 0.0453(13) -0.0069(9) -0.0004(10) -0.0044(9)
C10 0.0225(9) 0.0254(9) 0.0233(9) -0.0022(7) 0.0002(7) -0.0005(7)
C11 0.0338(11) 0.0241(9) 0.0258(9) -0.0022(8) 0.0040(8) -0.0003(8)
C12 0.0416(12) 0.0271(10) 0.0252(10) -0.0044(8) 0.0034(8) -0.0044(9)
C13 0.0599(16) 0.0270(11) 0.0448(13) -0.0087(10) 0.0059(11) -0.0056(10)
C14 0.0710(19) 0.0298(12) 0.0572(16) -0.0123(11) -0.0001(13) -0.0178(12)
C15 0.0551(15) 0.0413(14) 0.0485(14) -0.0073(11) -0.0057(12) -0.0232(12)
C16 0.0386(12) 0.0365(12) 0.0362(11) -0.0036(9) -0.0064(9) -0.0121(9)
C17 0.0355(11) 0.0267(10) 0.0247(9) -0.0036(8) -0.0007(8) -0.0067(8)
C18 0.0377(12) 0.0300(11) 0.0492(14) -0.0065(10) 0.0055(10) 0.0076(9)
C20 0.0202(9) 0.0232(9) 0.0288(10) -0.0053(7) -0.0029(7) -0.0002(7)
C21 0.0252(10) 0.0249(9) 0.0309(10) -0.0055(8) 0.0013(8) -0.0015(7)
C22 0.0311(10) 0.0261(10) 0.0296(10) -0.0040(8) 0.0001(8) -0.0032(8)
C23 0.0424(12) 0.0347(12) 0.0345(11) -0.0003(9) 0.0059(9) -0.0063(9)
C24 0.0559(15) 0.0413(13) 0.0375(13) 0.0102(10) 0.0000(11) -0.0061(11)
C25 0.0495(15) 0.0430(14) 0.0460(14) 0.0111(11) -0.0157(11) 0.0016(11)
C26 0.0317(11) 0.0376(12) 0.0425(13) 0.0051(10) -0.0090(9) 0.0001(9)
C27 0.0303(10) 0.0258(10) 0.0296(10) -0.0008(8) -0.0046(8) -0.0037(8)
C28 0.0256(11) 0.0354(12) 0.0519(14) -0.0008(10) 0.0091(9) -0.0001(9)
C30 0.0199(9) 0.0205(9) 0.0289(10) -0.0018(7) -0.0027(7) 0.0005(7)
C31 0.0265(10) 0.0253(10) 0.0334(10) -0.0048(8) -0.0074(8) 0.0006(7)
C32 0.0335(11) 0.0267(10) 0.0321(11) -0.0063(8) -0.0060(8) 0.0002(8)
C33 0.0494(14) 0.0437(13) 0.0386(13) -0.0148(10) -0.0140(10) 0.0010(11)
C34 0.0638(17) 0.0490(14) 0.0351(12) -0.0190(11) -0.0057(11) -0.0003(12)
C35 0.0529(14) 0.0367(12) 0.0395(13) -0.0134(10) 0.0059(11) -0.0002(10)
C36 0.0357(11) 0.0295(10) 0.0367(11) -0.0081(9) 0.0033(9) -0.0016(9)
C37 0.0317(10) 0.0214(9) 0.0283(10) -0.0044(7) -0.0025(8) -0.0025(7)
C38 0.0276(11) 0.0503(14) 0.0494(14) -0.0149(11) -0.0151(10) 0.0046(10)

loop_
_atom_type_symbol
_atom_type_description
_atom_type_scat_dispersion_real
_atom_type_scat_dispersion_imag
_atom_type_scat_source
C C 0.0033 0.0016 'International Tables Vol C Tables 4.2.6.8 and 6.1.1.4'
H H 0.0000 0.0000 'International Tables Vol C Tables 4.2.6.8 and 6.1.1.4'
N N 0.0061 0.0033 'International Tables Vol C Tables 4.2.6.8 and 6.1.1.4'
Al Al 0.0645 0.0514 'International Tables Vol C Tables 4.2.6.8 and 6.1.1.4'

loop_
_geom_angle_atom_site_label_1
_geom_angle_atom_site_label_2
_geom_angle_atom_site_label_3
_geom_angle
_geom_angle_site_symmetry_1
_geom_angle_site_symmetry_3
C3 Al1 C2 119.78(10) . .
C3 Al1 N3 107.33(8) . .
C2 Al1 N3 113.40(9) . .
C3 Al1 N1 106.85(9) . .
C2 Al1 N1 112.42(9) . .
N3 Al1 N1 93.80(7) . .
C4 Al2 C5 119.02(11) . .
C4 Al2 N1 107.89(9) . .
C5 Al2 N1 113.27(9) . .
C4 Al2 N2 106.49(9) . .
C5 Al2 N2 113.37(10) . .
N1 Al2 N2 93.70(7) . .
C7 Al3 C6 117.41(11) . .
C7 Al3 N2 107.58(9) . .
C6 Al3 N2 112.59(10) . .
C7 Al3 N3 108.16(9) . .
C6 Al3 N3 114.00(9) . .
N2 Al3 N3 94.60(7) . .
C17 N1 C10 103.20(16) . .
C17 N1 Al2 110.46(12) . .
C10 N1 Al2 107.84(12) . .
C17 N1 Al1 106.03(12) . .
C10 N1 Al1 105.45(12) . .
Al2 N1 Al1 122.19(9) . .
C27 N2 C20 103.01(15) . .
C27 N2 Al3 109.70(13) . .
C20 N2 Al3 107.53(12) . .
C27 N2 Al2 107.87(13) . .
C20 N2 Al2 106.45(12) . .
Al3 N2 Al2 120.82(8) . .
C37 N3 C30 103.17(15) . .
C37 N3 Al1 111.31(12) . .
C30 N3 Al1 109.18(12) . .
C37 N3 Al3 106.49(12) . .
C30 N3 Al3 105.51(12) . .
Al1 N3 Al3 119.78(8) . .
C20 C1 C10 112.08(16) . .
C20 C1 C30 110.07(15) . .
C10 C1 C30 111.46(15) . .
C20 C1 H1A 107.7 . .
C10 C1 H1A 107.7 . .
C30 C1 H1A 107.7 . .
Al1 C2 H2A 109.5 . .
Al1 C2 H2B 109.5 . .
H2A C2 H2B 109.5 . .
Al1 C2 H2C 109.5 . .
H2A C2 H2C 109.5 . .
H2B C2 H2C 109.5 . .
Al1 C3 H3A 109.5 . .
Al1 C3 H3B 109.5 . .
H3A C3 H3B 109.5 . .
Al1 C3 H3C 109.5 . .
H3A C3 H3C 109.5 . .
H3B C3 H3C 109.5 . .
Al2 C4 H4A 109.5 . .
Al2 C4 H4B 109.5 . .
H4A C4 H4B 109.5 . .
Al2 C4 H4C 109.5 . .
H4A C4 H4C 109.5 . .
H4B C4 H4C 109.5 . .
Al2 C5 H5A 109.5 . .
Al2 C5 H5B 109.5 . .
H5A C5 H5B 109.5 . .
Al2 C5 H5C 109.5 . .
H5A C5 H5C 109.5 . .
H5B C5 H5C 109.5 . .
Al3 C6 H6A 109.5 . .
Al3 C6 H6B 109.5 . .
H6A C6 H6B 109.5 . .
Al3 C6 H6C 109.5 . .
H6A C6 H6C 109.5 . .
H6B C6 H6C 109.5 . .
Al3 C7 H7A 109.5 . .
Al3 C7 H7B 109.5 . .
H7A C7 H7B 109.5 . .
Al3 C7 H7C 109.5 . .
H7A C7 H7C 109.5 . .
H7B C7 H7C 109.5 . .
C11 C10 N1 112.50(17) . .
C11 C10 C1 130.19(18) . .
N1 C10 C1 117.28(16) . .
C10 C11 C12 106.68(18) . .
C10 C11 C18 129.0(2) . .
C12 C11 C18 124.27(19) . .
C17 C12 C13 119.6(2) . .
C17 C12 C11 107.80(18) . .
C13 C12 C11 132.6(2) . .
C14 C13 C12 118.4(2) . .
C14 C13 H13A 120.8 . .
C12 C13 H13A 120.8 . .
C13 C14 C15 121.3(2) . .
C13 C14 H14A 119.3 . .
C15 C14 H14A 119.3 . .
C16 C15 C14 121.3(2) . .
C16 C15 H15A 119.3 . .
C14 C15 H15A 119.3 . .
C15 C16 C17 117.2(2) . .
C15 C16 H16A 121.4 . .
C17 C16 H16A 121.4 . .
C16 C17 C12 122.2(2) . .
C16 C17 N1 127.9(2) . .
C12 C17 N1 109.81(18) . .
C11 C18 H18A 109.5 . .
C11 C18 H18B 109.5 . .
H18A C18 H18B 109.5 . .
C11 C18 H18C 109.5 . .
H18A C18 H18C 109.5 . .
H18B C18 H18C 109.5 . .
C21 C20 N2 112.58(17) . .
C21 C20 C1 130.33(17) . .
N2 C20 C1 117.10(16) . .
C20 C21 C22 106.58(17) . .
C20 C21 C28 128.50(19) . .
C22 C21 C28 124.92(18) . .
C27 C22 C23 119.8(2) . .
C27 C22 C21 107.89(18) . .
C23 C22 C21 132.3(2) . .
C24 C23 C22 118.4(2) . .
C24 C23 H23A 120.8 . .
C22 C23 H23A 120.8 . .
C23 C24 C25 121.1(2) . .
C23 C24 H24A 119.5 . .
C25 C24 H24A 119.5 . .
C26 C25 C24 121.2(2) . .
C26 C25 H25A 119.4 . .
C24 C25 H25A 119.4 . .
C25 C26 C27 117.5(2) . .
C25 C26 H26A 121.2 . .
C27 C26 H26A 121.2 . .
C26 C27 C22 122.0(2) . .
C26 C27 N2 128.1(2) . .
C22 C27 N2 109.94(17) . .
C21 C28 H28A 109.5 . .
C21 C28 H28B 109.5 . .
H28A C28 H28B 109.5 . .
C21 C28 H28C 109.5 . .
H28A C28 H28C 109.5 . .
H28B C28 H28C 109.5 . .
C31 C30 N3 112.63(17) . .
C31 C30 C1 129.94(18) . .
N3 C30 C1 117.38(16) . .
C30 C31 C32 106.63(18) . .
C30 C31 C38 128.2(2) . .
C32 C31 C38 125.17(19) . .
C37 C32 C33 119.5(2) . .
C37 C32 C31 107.86(18) . .
C33 C32 C31 132.6(2) . .
C34 C33 C32 118.2(2) . .
C34 C33 H33A 120.9 . .
C32 C33 H33A 120.9 . .
C33 C34 C35 121.4(2) . .
C33 C34 H34A 119.3 . .
C35 C34 H34A 119.3 . .
C36 C35 C34 121.3(2) . .
C36 C35 H35A 119.4 . .
C34 C35 H35A 119.4 . .
C35 C36 C37 117.4(2) . .
C35 C36 H36A 121.3 . .
C37 C36 H36A 121.3 . .
C36 C37 C32 122.3(2) . .
C36 C37 N3 128.02(19) . .
C32 C37 N3 109.69(18) . .
C31 C38 H38A 109.5 . .
C31 C38 H38B 109.5 . .
H38A C38 H38B 109.5 . .
C31 C38 H38C 109.5 . .
H38A C38 H38C 109.5 . .
H38B C38 H38C 109.5 . .
C51 C50 C54 120.0 . .
C55 C51 C50 120.0 . .
C51 C55 C52 120.0 . .
C53 C52 C55 120.0 . .
C56 C53 C54 56.7(11) 2_465 .
C56 C53 C52 176.7(11) 2_465 .
C54 C53 C52 120.0 . .
C56 C53 C56 58.9(11) 2_465 .
C54 C53 C56 115.6 . .
C52 C53 C56 124.4 . .
C56 C54 C53 51.9(10) 2_465 .
C56 C54 C50 171.9(10) 2_465 .
C53 C54 C50 120.0 . .
C53 C56 C54 71.3(10) 2_465 2_465
C53 C56 C56 73.8(16) 2_465 2_465
C54 C56 C56 145(2) 2_465 2_465
C53 C56 C53 121.1(14) 2_465 .
C54 C56 C53 167.3(18) 2_465 .
C56 C56 C53 47.3(7) 2_465 .
C61 C60 C65 120.0 . .
C60 C61 C62 120.0 . .
C63 C62 C61 120.0 . .
C62 C63 C64 120.0 . .
C62 C63 C66 128.2 . .
C64 C63 C66 111.2 . .
C63 C64 C65 120.0 . .
C64 C65 C60 120.0 . .

loop_
_geom_bond_atom_site_label_1
_geom_bond_atom_site_label_2
_geom_bond_distance
_geom_bond_site_symmetry_2
Al1 C3 1.952(2) .
Al1 C2 1.954(2) .
Al1 N3 1.9882(17) .
Al1 N1 2.0044(18) .
Al2 C4 1.953(2) .
Al2 C5 1.953(2) .
Al2 N1 1.9876(18) .
Al2 N2 1.9940(18) .
Al3 C7 1.948(2) .
Al3 C6 1.954(2) .
Al3 N2 1.9930(18) .
Al3 N3 1.9938(18) .
N1 C17 1.438(3) .
N1 C10 1.449(2) .
N2 C27 1.439(3) .
N2 C20 1.450(2) .
N3 C37 1.441(3) .
N3 C30 1.447(2) .
C1 C20 1.513(3) .
C1 C10 1.514(3) .
C1 C30 1.514(3) .
C1 H1A 0.9800 .
C2 H2A 0.9600 .
C2 H2B 0.9600 .
C2 H2C 0.9600 .
C3 H3A 0.9600 .
C3 H3B 0.9600 .
C3 H3C 0.9600 .
C4 H4A 0.9600 .
C4 H4B 0.9600 .
C4 H4C 0.9600 .
C5 H5A 0.9600 .
C5 H5B 0.9600 .
C5 H5C 0.9600 .
C6 H6A 0.9600 .
C6 H6B 0.9600 .
C6 H6C 0.9600 .
C7 H7A 0.9600 .
C7 H7B 0.9600 .
C7 H7C 0.9600 .
C10 C11 1.349(3) .
C11 C12 1.448(3) .
C11 C18 1.494(3) .
C12 C17 1.397(3) .
C12 C13 1.400(3) .
C13 C14 1.382(4) .
C13 H13A 0.9300 .
C14 C15 1.389(4) .
C14 H14A 0.9300 .
C15 C16 1.388(3) .
C15 H15A 0.9300 .
C16 C17 1.390(3) .
C16 H16A 0.9300 .
C18 H18A 0.9600 .
C18 H18B 0.9600 .
C18 H18C 0.9600 .
C20 C21 1.350(3) .
C21 C22 1.448(3) .
C21 C28 1.495(3) .
C22 C27 1.394(3) .
C22 C23 1.401(3) .
C23 C24 1.382(4) .
C23 H23A 0.9300 .
C24 C25 1.401(4) .
C24 H24A 0.9300 .
C25 C26 1.382(3) .
C25 H25A 0.9300 .
C26 C27 1.394(3) .
C26 H26A 0.9300 .
C28 H28A 0.9600 .
C28 H28B 0.9600 .
C28 H28C 0.9600 .
C30 C31 1.350(3) .
C31 C32 1.447(3) .
C31 C38 1.496(3) .
C32 C37 1.398(3) .
C32 C33 1.402(3) .
C33 C34 1.386(4) .
C33 H33A 0.9300 .
C34 C35 1.390(4) .
C34 H34A 0.9300 .
C35 C36 1.384(3) .
C35 H35A 0.9300 .
C36 C37 1.389(3) .
C36 H36A 0.9300 .
C38 H38A 0.9600 .
C38 H38B 0.9600 .
C38 H38C 0.9600 .
C50 C51 1.3900 .
C50 C54 1.3900 .
C51 C55 1.3900 .
C55 C52 1.3900 .
C52 C53 1.3900 .
C53 C56 1.155(18) 2_465
C53 C54 1.3900 .
C53 C56 1.5083 .
C54 C56 1.23(2) 2_465
C56 C53 1.16(3) 2_465
C56 C54 1.227(16) 2_465
C56 C56 1.34(2) 2_465
C60 C61 1.3900 .
C60 C65 1.3900 .
C61 C62 1.3900 .
C62 C63 1.3900 .
C63 C64 1.3900 .
C63 C66 1.6922 .
C64 C65 1.3900 .
